data_8105511
loop_
_publ_author_name
'Lee, See Mun'
'Lo, Kong Mun'
'Tiekink, Edward R.T.'

_publ_section_title
;
 Crystal structure of dichlorido-bis(tri-4-tolylphosphane
 oxide-\kO)-di(4-chlorophenyl-\kC)tin(IV), C54H50Cl4O2P2Sn
;
_journal_issue 6
_journal_name_full 'Zeitschrift f\"ur Kristallographie - New Crystal Structures'
_journal_page_first 1523
_journal_page_last 1525
_journal_paper_doi 10.1515/ncrs-2020-0377
_journal_volume 235
_journal_year 2020
_chemical_formula_moiety 'C54 H50 Cl4 O2 P2 Sn'
_chemical_formula_sum 'C54 H50 Cl4 O2 P2 Sn'
_chemical_formula_weight 1053.37
_space_group_crystal_system triclinic
_space_group_IT_number 2
_space_group_name_Hall '-P 1'
_space_group_name_H-M_alt 'P -1'
_atom_sites_solution_hydrogens geom
_atom_sites_solution_primary direct
_atom_sites_solution_secondary difmap
_audit_creation_method SHELXL-2018/3
_cell_angle_alpha 94.1520(10)
_cell_angle_beta 107.195(2)
_cell_angle_gamma 112.549(2)
_cell_formula_units_Z 1
_cell_length_a 10.6360(2)
_cell_length_b 10.8406(2)
_cell_length_c 12.5727(2)
_cell_measurement_reflns_used 23674
_cell_measurement_temperature 100(2)
_cell_measurement_theta_max 76.3720
_cell_measurement_theta_min 3.7480
_cell_volume 1250.31(5)
_computing_cell_refinement 'CrysAlisPro [1]'
_computing_data_collection 'CrysAlisPro [1]'
_computing_data_reduction 'CrysAlisPro [1]'
_computing_molecular_graphics 'ORTEP-3 for Windows [4]'
_computing_publication_material 'SHELXL-2018/3 [3]'
_computing_structure_refinement 'SHELXL-2018/3 [3]'
_computing_structure_solution 'SHELXT 2014/5 [2]'
_diffrn_ambient_environment N~2~
_diffrn_ambient_temperature 100(2)
_diffrn_detector 'CCD plate'
_diffrn_detector_area_resol_mean 5.2558
_diffrn_detector_type AtlasS2
_diffrn_measured_fraction_theta_full 1.000
_diffrn_measured_fraction_theta_max 1.000
_diffrn_measurement_device 'four-circle diffractometer'
_diffrn_measurement_device_type 'XtaLAB Synergy, Dualflex, AtlasS2'
_diffrn_measurement_method '\w scans'
_diffrn_radiation_monochromator mirror
_diffrn_radiation_type CuK\a
_diffrn_radiation_wavelength 1.54184
_diffrn_reflns_av_R_equivalents 0.0311
_diffrn_reflns_av_unetI/netI 0.0176
_diffrn_reflns_Laue_measured_fraction_full 1.000
_diffrn_reflns_Laue_measured_fraction_max 1.000
_diffrn_reflns_limit_h_max 12
_diffrn_reflns_limit_h_min -12
_diffrn_reflns_limit_k_max 12
_diffrn_reflns_limit_k_min -12
_diffrn_reflns_limit_l_max 14
_diffrn_reflns_limit_l_min -15
_diffrn_reflns_number 29831
_diffrn_reflns_point_group_measured_fraction_full 1.000
_diffrn_reflns_point_group_measured_fraction_max 1.000
_diffrn_reflns_theta_full 67.081
_diffrn_reflns_theta_max 67.081
_diffrn_reflns_theta_min 3.765
_diffrn_source 'micro-focus sealed X-ray tube'
_exptl_absorpt_coefficient_mu 6.944
_exptl_absorpt_correction_T_max 1.000
_exptl_absorpt_correction_T_min 0.863
_exptl_absorpt_correction_type gaussian
_exptl_absorpt_process_details 'CrysAlisPro [1]'
_exptl_crystal_colour colourless
_exptl_crystal_density_diffrn 1.399
_exptl_crystal_description prism
_exptl_crystal_F_000 538
_exptl_crystal_size_max 0.155
_exptl_crystal_size_mid 0.085
_exptl_crystal_size_min 0.069
_refine_diff_density_max 0.283
_refine_diff_density_min -0.615
_refine_diff_density_rms 0.059
_refine_ls_extinction_coef .
_refine_ls_extinction_method none
_refine_ls_goodness_of_fit_ref 1.031
_refine_ls_hydrogen_treatment constr
_refine_ls_matrix_type full
_refine_ls_number_parameters 289
_refine_ls_number_reflns 4456
_refine_ls_number_restraints 0
_refine_ls_restrained_S_all 1.031
_refine_ls_R_factor_all 0.0195
_refine_ls_R_factor_gt 0.0194
_refine_ls_shift/su_max 0.001
_refine_ls_shift/su_mean 0.000
_refine_ls_structure_factor_coef Fsqd
_refine_ls_weighting_details 'w=1/[\s^2^(Fo^2^)+(0.0348P)^2^+0.4232P] where P=(Fo^2^+2Fc^2^)/3'
_refine_ls_weighting_scheme calc
_refine_ls_wR_factor_gt 0.0529
_refine_ls_wR_factor_ref 0.0529
_reflns_Friedel_coverage 0.000
_reflns_Friedel_fraction_full .
_reflns_Friedel_fraction_max .
_reflns_number_gt 4442
_reflns_number_total 4456
_reflns_threshold_expression 'I > 2\s(I)'
_cod_data_source_file suppl_ncrs-2020-0377_suppl.cif
_cod_data_source_block shelx
_cod_original_cell_volume 1250.31(4)
_cod_database_code 8105511
_shelx_shelxl_version_number 2018/3
_shelx_space_group_comment
;
The symmetry employed for this shelxl refinement is uniquely defined
by the following loop, which should always be used as a source of
symmetry information in preference to the above space-group names.
They are only intended as comments.
;
_shelx_estimated_absorpt_t_min 0.412
_shelx_estimated_absorpt_t_max 0.646

loop_
_space_group_symop_operation_xyz
'x, y, z'
'-x, -y, -z'

loop_
_atom_site_label
_atom_site_type_symbol
_atom_site_fract_x
_atom_site_fract_y
_atom_site_fract_z
_atom_site_U_iso_or_equiv
_atom_site_adp_type
_atom_site_occupancy
_atom_site_site_symmetry_order
_atom_site_calc_flag
_atom_site_refinement_flags_posn
_atom_site_refinement_flags_adp
_atom_site_refinement_flags_occupancy
_atom_site_disorder_assembly
_atom_site_disorder_group
Sn Sn 0.500000 0.500000 0.500000 0.01135(6) Uani 1 2 d S . P . .
Cl1 Cl 0.48213(4) 0.28146(4) 0.39601(3) 0.02058(9) Uani 1 1 d . . . . .
Cl2 Cl -0.10294(5) 0.14634(6) 0.60456(5) 0.04445(14) Uani 1 1 d . . . . .
P1 P 0.72827(4) 0.49620(4) 0.77255(3) 0.01281(9) Uani 1 1 d . . . . .
O1 O 0.60867(12) 0.45710(11) 0.65899(9) 0.0167(2) Uani 1 1 d . . . . .
C1 C 0.30138(16) 0.38557(17) 0.52719(13) 0.0152(3) Uani 1 1 d . . . . .
C2 C 0.27049(18) 0.25421(18) 0.54681(15) 0.0208(3) Uani 1 1 d . . . . .
H2 H 0.335669 0.214778 0.544315 0.025 Uiso 1 1 calc R U . . .
C3 C 0.1460(2) 0.1796(2) 0.57000(16) 0.0260(4) Uani 1 1 d . . . . .
H3 H 0.126456 0.090463 0.584241 0.031 Uiso 1 1 calc R U . . .
C4 C 0.05127(19) 0.2377(2) 0.57192(15) 0.0257(4) Uani 1 1 d . . . . .
C5 C 0.07686(19) 0.36607(19) 0.55054(15) 0.0238(4) Uani 1 1 d . . . . .
H5 H 0.009405 0.403466 0.550625 0.029 Uiso 1 1 calc R U . . .
C6 C 0.20254(18) 0.44062(18) 0.52878(14) 0.0189(3) Uani 1 1 d . . . . .
H6 H 0.221385 0.529821 0.514866 0.023 Uiso 1 1 calc R U . . .
C7 C 0.90243(17) 0.60417(16) 0.76815(13) 0.0147(3) Uani 1 1 d . . . . .
C8 C 1.00713(17) 0.55561(17) 0.76938(14) 0.0177(3) Uani 1 1 d . . . . .
H8 H 0.991071 0.465798 0.780436 0.021 Uiso 1 1 calc R U . . .
C9 C 1.13457(18) 0.63917(18) 0.75439(15) 0.0215(4) Uani 1 1 d . . . . .
H9 H 1.205633 0.605861 0.756214 0.026 Uiso 1 1 calc R U . . .
C10 C 1.16047(18) 0.77025(18) 0.73682(15) 0.0215(4) Uani 1 1 d . . . . .
C11 C 1.05491(18) 0.81763(17) 0.73533(14) 0.0199(3) Uani 1 1 d . . . . .
H11 H 1.070937 0.907234 0.723679 0.024 Uiso 1 1 calc R U . . .
C12 C 0.92714(17) 0.73581(17) 0.75062(14) 0.0171(3) Uani 1 1 d . . . . .
H12 H 0.856420 0.769460 0.749156 0.020 Uiso 1 1 calc R U . . .
C13 C 1.2985(2) 0.8581(2) 0.7189(2) 0.0342(5) Uani 1 1 d . . . . .
H13A H 1.375140 0.907273 0.792849 0.051 Uiso 1 1 calc R U . . .
H13B H 1.281534 0.924005 0.673803 0.051 Uiso 1 1 calc R U . . .
H13C H 1.328611 0.800314 0.678271 0.051 Uiso 1 1 calc R U . . .
C14 C 0.69504(17) 0.58366(16) 0.88010(14) 0.0151(3) Uani 1 1 d . . . . .
C15 C 0.80447(17) 0.65539(17) 0.98559(14) 0.0186(3) Uani 1 1 d . . . . .
H15 H 0.899399 0.660442 1.000256 0.022 Uiso 1 1 calc R U . . .
C16 C 0.77508(18) 0.71882(17) 1.06839(15) 0.0200(3) Uani 1 1 d . . . . .
H16 H 0.849930 0.766306 1.139898 0.024 Uiso 1 1 calc R U . . .
C17 C 0.63699(19) 0.71408(16) 1.04843(15) 0.0195(3) Uani 1 1 d . . . . .
C18 C 0.52886(18) 0.64266(17) 0.94330(15) 0.0196(3) Uani 1 1 d . . . . .
H18 H 0.434222 0.638382 0.928598 0.024 Uiso 1 1 calc R U . . .
C19 C 0.55643(17) 0.57766(16) 0.85961(14) 0.0173(3) Uani 1 1 d . . . . .
H19 H 0.481088 0.529183 0.788529 0.021 Uiso 1 1 calc R U . . .
C20 C 0.6072(2) 0.7870(2) 1.13763(17) 0.0288(4) Uani 1 1 d . . . . .
H20A H 0.516807 0.796357 1.102680 0.043 Uiso 1 1 calc R U . . .
H20B H 0.687805 0.877764 1.171161 0.043 Uiso 1 1 calc R U . . .
H20C H 0.597698 0.734312 1.197247 0.043 Uiso 1 1 calc R U . . .
C21 C 0.73420(16) 0.34161(16) 0.81115(13) 0.0147(3) Uani 1 1 d . . . . .
C22 C 0.67015(17) 0.22399(17) 0.72528(14) 0.0174(3) Uani 1 1 d . . . . .
H22 H 0.624531 0.226779 0.648705 0.021 Uiso 1 1 calc R U . . .
C23 C 0.67350(18) 0.10320(17) 0.75236(15) 0.0205(3) Uani 1 1 d . . . . .
H23 H 0.629173 0.023360 0.693830 0.025 Uiso 1 1 calc R U . . .
C24 C 0.74065(18) 0.09702(17) 0.86372(15) 0.0214(4) Uani 1 1 d . . . . .
C25 C 0.80076(18) 0.21415(18) 0.94902(15) 0.0208(3) Uani 1 1 d . . . . .
H25 H 0.844146 0.210667 1.025852 0.025 Uiso 1 1 calc R U . . .
C26 C 0.79813(17) 0.33527(17) 0.92337(14) 0.0183(3) Uani 1 1 d . . . . .
H26 H 0.839986 0.414269 0.982389 0.022 Uiso 1 1 calc R U . . .
C27 C 0.7512(3) -0.0317(2) 0.89280(19) 0.0399(5) Uani 1 1 d . . . . .
H27A H 0.675880 -0.110302 0.833045 0.060 Uiso 1 1 calc R U . . .
H27B H 0.737259 -0.042571 0.965779 0.060 Uiso 1 1 calc R U . . .
H27C H 0.847232 -0.025965 0.898517 0.060 Uiso 1 1 calc R U . . .

loop_
_atom_site_aniso_label
_atom_site_aniso_U_11
_atom_site_aniso_U_22
_atom_site_aniso_U_33
_atom_site_aniso_U_23
_atom_site_aniso_U_13
_atom_site_aniso_U_12
Sn 0.00987(8) 0.01444(8) 0.00879(8) 0.00146(5) 0.00219(5) 0.00518(6)
Cl1 0.0238(2) 0.01763(19) 0.0211(2) -0.00008(15) 0.00955(16) 0.00908(16)
Cl2 0.0272(2) 0.0527(3) 0.0529(3) 0.0139(3) 0.0280(2) 0.0055(2)
P1 0.01161(18) 0.0167(2) 0.00925(19) 0.00269(15) 0.00171(15) 0.00663(15)
O1 0.0151(5) 0.0199(6) 0.0116(5) 0.0036(4) 0.0007(4) 0.0068(4)
C1 0.0118(7) 0.0214(8) 0.0092(7) 0.0014(6) 0.0020(6) 0.0054(6)
C2 0.0158(8) 0.0247(9) 0.0212(9) 0.0075(7) 0.0061(7) 0.0080(7)
C3 0.0223(9) 0.0267(9) 0.0258(10) 0.0115(8) 0.0080(8) 0.0066(7)
C4 0.0161(8) 0.0357(10) 0.0204(9) 0.0042(8) 0.0098(7) 0.0037(7)
C5 0.0172(8) 0.0330(10) 0.0200(9) -0.0021(7) 0.0072(7) 0.0104(7)
C6 0.0164(8) 0.0224(8) 0.0156(8) -0.0009(7) 0.0043(6) 0.0078(7)
C7 0.0129(7) 0.0185(8) 0.0091(7) -0.0005(6) 0.0014(6) 0.0055(6)
C8 0.0172(8) 0.0187(8) 0.0143(8) -0.0003(6) 0.0013(6) 0.0084(7)
C9 0.0162(8) 0.0263(9) 0.0198(9) -0.0034(7) 0.0042(7) 0.0097(7)
C10 0.0177(8) 0.0231(9) 0.0180(9) -0.0040(7) 0.0065(7) 0.0043(7)
C11 0.0217(8) 0.0176(8) 0.0181(8) 0.0016(7) 0.0073(7) 0.0062(7)
C12 0.0157(8) 0.0210(8) 0.0142(8) 0.0015(6) 0.0036(6) 0.0091(7)
C13 0.0248(10) 0.0280(10) 0.0481(13) -0.0014(9) 0.0215(9) 0.0047(8)
C14 0.0166(8) 0.0138(8) 0.0152(8) 0.0041(6) 0.0057(6) 0.0065(6)
C15 0.0153(8) 0.0200(8) 0.0195(9) 0.0027(7) 0.0046(7) 0.0080(7)
C16 0.0205(8) 0.0186(8) 0.0156(8) 0.0002(6) 0.0031(7) 0.0059(7)
C17 0.0245(9) 0.0147(8) 0.0215(9) 0.0053(7) 0.0126(7) 0.0068(7)
C18 0.0161(8) 0.0228(9) 0.0221(9) 0.0067(7) 0.0088(7) 0.0086(7)
C19 0.0158(8) 0.0175(8) 0.0158(8) 0.0047(6) 0.0043(6) 0.0051(6)
C20 0.0268(9) 0.0278(10) 0.0300(10) -0.0022(8) 0.0135(8) 0.0088(8)
C21 0.0125(7) 0.0177(8) 0.0143(8) 0.0043(6) 0.0048(6) 0.0064(6)
C22 0.0174(8) 0.0211(8) 0.0130(8) 0.0028(6) 0.0060(6) 0.0071(7)
C23 0.0222(8) 0.0163(8) 0.0192(9) 0.0007(7) 0.0080(7) 0.0042(7)
C24 0.0209(8) 0.0192(8) 0.0231(9) 0.0068(7) 0.0081(7) 0.0068(7)
C25 0.0204(8) 0.0214(8) 0.0167(9) 0.0066(7) 0.0027(7) 0.0072(7)
C26 0.0164(8) 0.0179(8) 0.0150(8) 0.0002(6) 0.0010(6) 0.0056(7)
C27 0.0582(14) 0.0221(10) 0.0314(11) 0.0089(8) 0.0062(10) 0.0154(10)

loop_
_atom_type_symbol
_atom_type_description
_atom_type_scat_dispersion_real
_atom_type_scat_dispersion_imag
_atom_type_scat_source
C C 0.0181 0.0091 'International Tables Vol C Tables 4.2.6.8 and 6.1.1.4'
H H 0.0000 0.0000 'International Tables Vol C Tables 4.2.6.8 and 6.1.1.4'
Cl Cl 0.3639 0.7018 'International Tables Vol C Tables 4.2.6.8 and 6.1.1.4'
O O 0.0492 0.0322 'International Tables Vol C Tables 4.2.6.8 and 6.1.1.4'
P P 0.2955 0.4335 'International Tables Vol C Tables 4.2.6.8 and 6.1.1.4'
Sn Sn 0.0259 5.4591 'International Tables Vol C Tables 4.2.6.8 and 6.1.1.4'

loop_
_geom_angle_atom_site_label_1
_geom_angle_atom_site_label_2
_geom_angle_atom_site_label_3
_geom_angle
_geom_angle_site_symmetry_1
_geom_angle_site_symmetry_3
C1 Sn C1 180.0 . 2_666
C1 Sn O1 86.13(5) . .
C1 Sn O1 93.87(5) 2_666 .
C1 Sn O1 93.87(5) . 2_666
C1 Sn O1 86.13(5) 2_666 2_666
O1 Sn O1 180.00(6) . 2_666
C1 Sn Cl1 89.71(4) . .
C1 Sn Cl1 90.29(4) 2_666 .
O1 Sn Cl1 88.52(3) . .
O1 Sn Cl1 91.48(3) 2_666 .
C1 Sn Cl1 90.29(4) . 2_666
C1 Sn Cl1 89.71(4) 2_666 2_666
O1 Sn Cl1 91.48(3) . 2_666
O1 Sn Cl1 88.52(3) 2_666 2_666
Cl1 Sn Cl1 180.000(17) . 2_666
O1 P1 C14 111.32(7) . .
O1 P1 C7 112.27(7) . .
C14 P1 C7 108.00(7) . .
O1 P1 C21 107.65(7) . .
C14 P1 C21 109.02(7) . .
C7 P1 C21 108.51(7) . .
P1 O1 Sn 152.99(7) . .
C2 C1 C6 118.51(15) . .
C2 C1 Sn 119.73(12) . .
C6 C1 Sn 121.74(12) . .
C1 C2 C3 121.22(16) . .
C1 C2 H2 119.4 . .
C3 C2 H2 119.4 . .
C4 C3 C2 118.72(17) . .
C4 C3 H3 120.6 . .
C2 C3 H3 120.6 . .
C5 C4 C3 121.58(16) . .
C5 C4 Cl2 119.46(14) . .
C3 C4 Cl2 118.95(15) . .
C4 C5 C6 119.30(16) . .
C4 C5 H5 120.3 . .
C6 C5 H5 120.3 . .
C5 C6 C1 120.64(16) . .
C5 C6 H6 119.7 . .
C1 C6 H6 119.7 . .
C12 C7 C8 119.35(15) . .
C12 C7 P1 118.35(12) . .
C8 C7 P1 121.93(13) . .
C9 C8 C7 119.75(16) . .
C9 C8 H8 120.1 . .
C7 C8 H8 120.1 . .
C10 C9 C8 121.47(16) . .
C10 C9 H9 119.3 . .
C8 C9 H9 119.3 . .
C9 C10 C11 118.32(15) . .
C9 C10 C13 120.49(16) . .
C11 C10 C13 121.19(17) . .
C12 C11 C10 121.03(16) . .
C12 C11 H11 119.5 . .
C10 C11 H11 119.5 . .
C11 C12 C7 120.07(15) . .
C11 C12 H12 120.0 . .
C7 C12 H12 120.0 . .
C10 C13 H13A 109.5 . .
C10 C13 H13B 109.5 . .
H13A C13 H13B 109.5 . .
C10 C13 H13C 109.5 . .
H13A C13 H13C 109.5 . .
H13B C13 H13C 109.5 . .
C19 C14 C15 119.18(15) . .
C19 C14 P1 119.38(12) . .
C15 C14 P1 121.43(12) . .
C16 C15 C14 120.35(15) . .
C16 C15 H15 119.8 . .
C14 C15 H15 119.8 . .
C15 C16 C17 120.88(16) . .
C15 C16 H16 119.6 . .
C17 C16 H16 119.6 . .
C16 C17 C18 118.40(15) . .
C16 C17 C20 120.51(16) . .
C18 C17 C20 121.08(16) . .
C19 C18 C17 121.39(15) . .
C19 C18 H18 119.3 . .
C17 C18 H18 119.3 . .
C18 C19 C14 119.80(15) . .
C18 C19 H19 120.1 . .
C14 C19 H19 120.1 . .
C17 C20 H20A 109.5 . .
C17 C20 H20B 109.5 . .
H20A C20 H20B 109.5 . .
C17 C20 H20C 109.5 . .
H20A C20 H20C 109.5 . .
H20B C20 H20C 109.5 . .
C26 C21 C22 119.47(15) . .
C26 C21 P1 122.13(12) . .
C22 C21 P1 118.39(12) . .
C23 C22 C21 119.73(15) . .
C23 C22 H22 120.1 . .
C21 C22 H22 120.1 . .
C24 C23 C22 121.12(16) . .
C24 C23 H23 119.4 . .
C22 C23 H23 119.4 . .
C23 C24 C25 118.56(16) . .
C23 C24 C27 121.41(16) . .
C25 C24 C27 120.03(16) . .
C26 C25 C24 120.96(16) . .
C26 C25 H25 119.5 . .
C24 C25 H25 119.5 . .
C25 C26 C21 120.11(15) . .
C25 C26 H26 119.9 . .
C21 C26 H26 119.9 . .
C24 C27 H27A 109.5 . .
C24 C27 H27B 109.5 . .
H27A C27 H27B 109.5 . .
C24 C27 H27C 109.5 . .
H27A C27 H27C 109.5 . .
H27B C27 H27C 109.5 . .

loop_
_geom_bond_atom_site_label_1
_geom_bond_atom_site_label_2
_geom_bond_distance
_geom_bond_site_symmetry_2
Sn C1 2.1441(15) .
Sn C1 2.1441(15) 2_666
Sn O1 2.1746(11) .
Sn O1 2.1746(11) 2_666
Sn Cl1 2.5333(4) .
Sn Cl1 2.5333(4) 2_666
Cl2 C4 1.7466(17) .
P1 O1 1.5037(11) .
P1 C14 1.7906(16) .
P1 C7 1.7920(16) .
P1 C21 1.7969(16) .
C1 C2 1.392(2) .
C1 C6 1.398(2) .
C2 C3 1.390(2) .
C2 H2 0.9500 .
C3 C4 1.383(3) .
C3 H3 0.9500 .
C4 C5 1.374(3) .
C5 C6 1.391(2) .
C5 H5 0.9500 .
C6 H6 0.9500 .
C7 C12 1.395(2) .
C7 C8 1.399(2) .
C8 C9 1.388(2) .
C8 H8 0.9500 .
C9 C10 1.387(3) .
C9 H9 0.9500 .
C10 C11 1.399(2) .
C10 C13 1.506(2) .
C11 C12 1.387(2) .
C11 H11 0.9500 .
C12 H12 0.9500 .
C13 H13A 0.9800 .
C13 H13B 0.9800 .
C13 H13C 0.9800 .
C14 C19 1.394(2) .
C14 C15 1.401(2) .
C15 C16 1.381(2) .
C15 H15 0.9500 .
C16 C17 1.395(2) .
C16 H16 0.9500 .
C17 C18 1.393(2) .
C17 C20 1.502(2) .
C18 C19 1.387(2) .
C18 H18 0.9500 .
C19 H19 0.9500 .
C20 H20A 0.9800 .
C20 H20B 0.9800 .
C20 H20C 0.9800 .
C21 C26 1.393(2) .
C21 C22 1.398(2) .
C22 C23 1.387(2) .
C22 H22 0.9500 .
C23 C24 1.391(2) .
C23 H23 0.9500 .
C24 C25 1.395(2) .
C24 C27 1.504(3) .
C25 C26 1.383(2) .
C25 H25 0.9500 .
C26 H26 0.9500 .
C27 H27A 0.9800 .
C27 H27B 0.9800 .
C27 H27C 0.9800 .

loop_
_geom_torsion_atom_site_label_1
_geom_torsion_atom_site_label_2
_geom_torsion_atom_site_label_3
_geom_torsion_atom_site_label_4
_geom_torsion
_geom_torsion_site_symmetry_1
_geom_torsion_site_symmetry_2
_geom_torsion_site_symmetry_3
_geom_torsion_site_symmetry_4
C14 P1 O1 Sn 81.78(16) . . . .
C7 P1 O1 Sn -39.44(17) . . . .
C21 P1 O1 Sn -158.79(14) . . . .
C6 C1 C2 C3 -1.4(3) . . . .
Sn C1 C2 C3 176.98(13) . . . .
C1 C2 C3 C4 0.8(3) . . . .
C2 C3 C4 C5 0.6(3) . . . .
C2 C3 C4 Cl2 -178.39(14) . . . .
C3 C4 C5 C6 -1.4(3) . . . .
Cl2 C4 C5 C6 177.61(13) . . . .
C4 C5 C6 C1 0.8(3) . . . .
C2 C1 C6 C5 0.6(2) . . . .
Sn C1 C6 C5 -177.74(12) . . . .
O1 P1 C7 C12 67.26(14) . . . .
C14 P1 C7 C12 -55.84(14) . . . .
C21 P1 C7 C12 -173.89(12) . . . .
O1 P1 C7 C8 -105.72(14) . . . .
C14 P1 C7 C8 131.18(13) . . . .
C21 P1 C7 C8 13.13(16) . . . .
C12 C7 C8 C9 0.7(2) . . . .
P1 C7 C8 C9 173.58(13) . . . .
C7 C8 C9 C10 -0.7(3) . . . .
C8 C9 C10 C11 0.5(3) . . . .
C8 C9 C10 C13 -179.00(17) . . . .
C9 C10 C11 C12 -0.2(3) . . . .
C13 C10 C11 C12 179.27(17) . . . .
C10 C11 C12 C7 0.2(3) . . . .
C8 C7 C12 C11 -0.4(2) . . . .
P1 C7 C12 C11 -173.57(12) . . . .
O1 P1 C14 C19 15.54(15) . . . .
C7 P1 C14 C19 139.21(13) . . . .
C21 P1 C14 C19 -103.08(14) . . . .
O1 P1 C14 C15 -166.02(13) . . . .
C7 P1 C14 C15 -42.34(15) . . . .
C21 P1 C14 C15 75.37(15) . . . .
C19 C14 C15 C16 0.3(2) . . . .
P1 C14 C15 C16 -178.16(13) . . . .
C14 C15 C16 C17 -0.7(3) . . . .
C15 C16 C17 C18 0.6(3) . . . .
C15 C16 C17 C20 -178.11(16) . . . .
C16 C17 C18 C19 -0.2(2) . . . .
C20 C17 C18 C19 178.56(16) . . . .
C17 C18 C19 C14 -0.2(2) . . . .
C15 C14 C19 C18 0.2(2) . . . .
P1 C14 C19 C18 178.64(12) . . . .
O1 P1 C21 C26 -159.34(13) . . . .
C14 P1 C21 C26 -38.45(15) . . . .
C7 P1 C21 C26 78.94(14) . . . .
O1 P1 C21 C22 19.62(14) . . . .
C14 P1 C21 C22 140.50(12) . . . .
C7 P1 C21 C22 -102.11(13) . . . .
C26 C21 C22 C23 -1.3(2) . . . .
P1 C21 C22 C23 179.74(12) . . . .
C21 C22 C23 C24 -0.5(2) . . . .
C22 C23 C24 C25 2.2(3) . . . .
C22 C23 C24 C27 -176.94(18) . . . .
C23 C24 C25 C26 -2.1(3) . . . .
C27 C24 C25 C26 177.03(18) . . . .
C24 C25 C26 C21 0.3(3) . . . .
C22 C21 C26 C25 1.4(2) . . . .
P1 C21 C26 C25 -179.69(12) . . . .
